data_1542904
loop_
_publ_author_name
'Hagiwara, Koichi'
'Tabuchi, Toshiki'
'Urabe, Daisuke'
'Inoue, Masayuki'

_publ_section_title
;
 Expeditious synthesis of the fused hexacycle of puberuline C via a
 radical-based cyclization/translocation/cyclization process
;
_journal_issue 7
_journal_name_full 'Chem. Sci.'
_journal_page_first 4372
_journal_paper_doi 10.1039/C6SC00671J
_journal_volume 7
_journal_year 2016
_chemical_formula_sum 'C24 H37 N O6'
_chemical_formula_weight 435.54
_space_group_crystal_system triclinic
_space_group_IT_number 2
_space_group_name_Hall '-P 1'
_space_group_name_H-M_alt 'P -1'
_symmetry_space_group_name_Hall '-P 1'
_symmetry_space_group_name_H-M 'P -1'
_atom_sites_solution_hydrogens geom
_audit_update_record
;
2016-02-08 deposited with the CCDC.
2016-03-18 downloaded from the CCDC.
;
_cell_angle_alpha 77.4010(13)
_cell_angle_beta 85.4640(14)
_cell_angle_gamma 69.3560(14)
_cell_formula_units_Z 2
_cell_length_a 8.0327(2)
_cell_length_b 9.3726(2)
_cell_length_c 16.1657(3)
_cell_measurement_temperature 93.(2)
_cell_volume 1111.49(4)
_computing_cell_refinement 'APEX2 v2013.10-0 (Bruker AXS)'
_computing_data_collection 'APEX II ULTRA (Bruker AXS Inc.)'
_computing_data_reduction 'SAINT v8.3C (Bruker AXS Inc.)'
_computing_molecular_graphics 'XSHELL v6.3.1 (Bruker AXS Inc.)'
_computing_publication_material 'Generate Report (Bruker AXS Inc.)'
_computing_structure_refinement 'SHELXL-2013 (Sheldrick, 2013)'
_diffrn_ambient_temperature 93.(2)
_diffrn_measured_fraction_theta_full 0.958
_diffrn_measured_fraction_theta_max 0.958
_diffrn_measurement_device_type 'D8 goniometer (Bruker AXS Inc.)'
_diffrn_measurement_method 'omega scans'
_diffrn_radiation_monochromator 'multilayered conforcal mirror'
_diffrn_radiation_wavelength 1.54178
_diffrn_reflns_av_R_equivalents 0.0226
_diffrn_reflns_av_unetI/netI 0.0306
_diffrn_reflns_limit_h_max 9
_diffrn_reflns_limit_h_min -9
_diffrn_reflns_limit_k_max 11
_diffrn_reflns_limit_k_min -11
_diffrn_reflns_limit_l_max 19
_diffrn_reflns_limit_l_min -19
_diffrn_reflns_number 7640
_diffrn_reflns_theta_full 66.58
_diffrn_reflns_theta_max 66.58
_diffrn_reflns_theta_min 2.80
_diffrn_source 'rotating-anode X-ray tube'
_diffrn_source_type 'Bruker Tourbo X-ray Source'
_exptl_absorpt_coefficient_mu 0.752
_exptl_absorpt_correction_T_max 0.98
_exptl_absorpt_correction_T_min 0.92
_exptl_absorpt_process_details
;
;
_exptl_crystal_density_diffrn 1.301
_exptl_crystal_density_method 'not measured'
_exptl_crystal_F_000 472
_exptl_crystal_size_max 0.111
_exptl_crystal_size_mid 0.068
_exptl_crystal_size_min 0.029
_refine_diff_density_max 0.304
_refine_diff_density_min -0.215
_refine_ls_extinction_method none
_refine_ls_goodness_of_fit_ref 1.278
_refine_ls_hydrogen_treatment constr
_refine_ls_matrix_type full
_refine_ls_number_parameters 325
_refine_ls_number_reflns 3753
_refine_ls_number_restraints 448
_refine_ls_restrained_S_all 1.221
_refine_ls_R_factor_all 0.0539
_refine_ls_R_factor_gt 0.0452
_refine_ls_shift/su_max 0.001
_refine_ls_shift/su_mean 0.000
_refine_ls_structure_factor_coef Fsqd
_refine_ls_weighting_details 'w=1/[\s^2^(Fo^2^)+(0.0737P)^2^] where P=(Fo^2^+2Fc^2^)/3'
_refine_ls_weighting_scheme calc
_refine_ls_wR_factor_gt 0.1257
_refine_ls_wR_factor_ref 0.1310
_reflns_number_gt 3124
_reflns_number_total 3753
_reflns_threshold_expression 'I > 2\s(I)'
_cod_data_source_file c6sc00671j2.cif
_cod_data_source_block I
_cod_depositor_comments 'Adding full bibliography for 1542904.cif.'
_cod_database_code 1542904

loop_
_space_group_symop_operation_xyz
'x, y, z'
'-x, -y, -z'

loop_
_atom_site_type_symbol
_atom_site_label
_atom_site_fract_x
_atom_site_fract_y
_atom_site_fract_z
_atom_site_U_iso_or_equiv
_atom_site_adp_type
_atom_site_calc_flag
_atom_site_refinement_flags_adp
_atom_site_refinement_flags_occupancy
_atom_site_refinement_flags_posn
_atom_site_occupancy
_atom_site_disorder_assembly
_atom_site_disorder_group
C C1 0.5040(2) 0.86230(19) 0.17329(10) 0.0273(4) Uani d U . D 1.0 . .
C C2 0.3898(3) 0.8866(2) 0.09513(11) 0.0326(4) Uani d U . . 1.0 . .
H H7X 0.4643 0.8904 0.0435 0.039 Uiso calc U . R 1.0 . .
H H3X 0.3496 0.7965 0.1007 0.039 Uiso calc U . R 1.0 . .
C C3 0.2283(3) 1.0350(2) 0.08503(11) 0.0325(4) Uani d U . . 1.0 . .
H H00R 0.1498 1.0357 0.0406 0.039 Uiso calc U . R 1.0 . .
H H00S 0.2675 1.126 0.0663 0.039 Uiso calc U . R 1.0 . .
C C4 0.1231(2) 1.0494(2) 0.16822(11) 0.0287(4) Uani d U . . 1.0 . .
H H00L 0.0576 0.9753 0.1783 0.034 Uiso calc U . R 1.0 A 4
H H00M 0.0339 1.1557 0.1616 0.034 Uiso calc U . R 1.0 A 4
C C5 0.2374(2) 1.01805(19) 0.24687(10) 0.0227(3) Uani d U . . 1.0 B 4
C C6 0.3280(2) 1.13868(18) 0.24683(9) 0.0200(3) Uani d U . . 1.0 B 4
H H008 0.2326 1.2437 0.237 0.024 Uiso calc U . R 1.0 B 4
C C7 0.5856(2) 0.99161(19) 0.16389(10) 0.0250(4) Uani d U . . 1.0 . .
H H00A 0.6836 0.957 0.2052 0.03 Uiso calc U . R 1.0 . .
H H00B 0.6372 1.0071 0.1064 0.03 Uiso calc U . R 1.0 . .
C C8 0.3880(2) 0.85792(19) 0.25538(10) 0.0247(4) Uani d U . . 1.0 . .
C C9 0.4993(2) 0.81488(19) 0.33630(10) 0.0264(4) Uani d U . . 1.0 . .
H H00N 0.4328 0.7756 0.3847 0.032 Uiso calc U . R 1.0 . .
H H00O 0.6112 0.7286 0.3302 0.032 Uiso calc U . R 1.0 . .
C C10 0.5464(2) 0.94771(19) 0.35757(10) 0.0240(3) Uani d U . . 1.0 . .
H H00G 0.5818 0.921 0.4178 0.029 Uiso calc U . R 1.0 C 4
H H00H 0.6488 0.9607 0.3224 0.029 Uiso calc U . R 1.0 C 4
C C11 0.3886(2) 1.10048(18) 0.34141(9) 0.0211(3) Uani d U . . 1.0 B 4
C C12 0.2263(2) 1.07274(18) 0.39097(10) 0.0221(3) Uani d U . . 1.0 . .
H H00C 0.2684 0.9844 0.4406 0.027 Uiso calc U . R 1.0 B 4
C C13 0.1238(2) 1.02831(18) 0.32910(10) 0.0232(3) Uani d U . . 1.0 . .
H H00D 0.1124 0.9247 0.3542 0.028 Uiso calc U . R 1.0 B 4
C C14 -0.0625(2) 1.1568(2) 0.32080(11) 0.0269(4) Uani d U . . 1.0 . .
H H00T -0.0658 1.2437 0.2727 0.032 Uiso calc U . R 1.0 . .
H H00U -0.1553 1.1144 0.3124 0.032 Uiso calc U . R 1.0 . .
C C15 -0.0889(2) 1.2106(2) 0.40466(11) 0.0271(4) Uani d U . . 1.0 . .
H H11X -0.1224 1.1361 0.4503 0.033 Uiso calc U . R 1.0 . .
H H00Q -0.1818 1.3149 0.3999 0.033 Uiso calc U . R 1.0 . .
C C16 0.0932(2) 1.21526(19) 0.42128(10) 0.0242(4) Uani d U . . 1.0 . .
C C17 0.2690(2) 1.37923(19) 0.36359(10) 0.0250(4) Uani d U . . 1.0 . .
H H00I 0.2775 1.4412 0.3056 0.03 Uiso calc U . R 1.0 . .
C C18 0.2819(3) 1.4745(2) 0.42672(11) 0.0314(4) Uani d U . . 1.0 . .
H H8X 0.2609 1.4219 0.4846 0.038 Uiso calc U . R 1.0 . .
H H4X 0.4037 1.4785 0.4248 0.038 Uiso calc U . R 1.0 . .
C C19 0.4270(2) 1.22720(19) 0.37325(10) 0.0232(3) Uani d U . . 1.0 . .
H H00E 0.4606 1.1895 0.4338 0.028 Uiso calc U . R 1.0 B 4
H H00F 0.5296 1.2475 0.3415 0.028 Uiso calc U . R 1.0 B 4
C C20 0.5372(2) 1.2598(2) 0.16959(10) 0.0262(4) Uani d U . . 1.0 . .
H H00J 0.6388 1.2206 0.2092 0.031 Uiso calc U . R 1.0 . .
H H00K 0.4487 1.3528 0.1868 0.031 Uiso calc U . R 1.0 . .
C C21 0.6026(3) 1.3078(2) 0.08041(11) 0.0324(4) Uani d U . . 1.0 . .
H H00V 0.5057 1.3376 0.0399 0.049 Uiso calc U . R 1.0 . .
H H00W 0.7024 1.2203 0.0659 0.049 Uiso calc U . R 1.0 . .
H H9X 0.6419 1.3965 0.078 0.049 Uiso calc U . R 1.0 . .
C C0A 0.6428(4) 0.7009(3) 0.1765(4) 0.0262(8) Uani d U P D 0.773(6) D 1
C C1A 0.9404(4) 0.5594(3) 0.1443(2) 0.0360(7) Uani d U P D 0.773(6) D 1
H H6X 0.9008 0.4949 0.1148 0.043 Uiso calc U P R 0.773(6) D 1
H H2X 0.9747 0.5016 0.2029 0.043 Uiso calc U P R 0.773(6) D 1
C C2A 1.0940(4) 0.5961(4) 0.0985(2) 0.0530(10) Uani d U P D 0.773(6) D 1
H H5X 1.1325 0.659 0.1287 0.079 Uiso calc U P R 0.773(6) D 1
H H1X 1.0578 0.6543 0.0408 0.079 Uiso calc U P R 0.773(6) D 1
H H10X 1.1926 0.4989 0.0959 0.079 Uiso calc U P R 0.773(6) D 1
C C0B 0.6791(11) 0.7175(11) 0.1782(15) 0.028(2) Uani d U P D 0.227(6) D 2
C C1B 0.9940(12) 0.5900(11) 0.1649(6) 0.038(2) Uani d U P D 0.227(6) D 2
H H1B1 0.9809 0.5094 0.2133 0.045 Uiso calc U P R 0.227(6) D 2
H H1B2 1.1011 0.6131 0.1746 0.045 Uiso calc U P R 0.227(6) D 2
C C2B 1.0157(14) 0.5306(11) 0.0856(6) 0.049(3) Uani d U P D 0.227(6) D 2
H H2B1 1.1208 0.4358 0.09 0.073 Uiso calc U P R 0.227(6) D 2
H H2B2 1.0306 0.6099 0.0378 0.073 Uiso calc U P R 0.227(6) D 2
H H2B3 0.91 0.5069 0.0763 0.073 Uiso calc U P R 0.227(6) D 2
N N1 0.45702(18) 1.14039(15) 0.17723(8) 0.0220(3) Uani d U . . 1.0 . .
O O1 0.30538(18) 0.74197(14) 0.25978(8) 0.0314(3) Uani d U . . 1.0 . .
H H002 0.3787 0.6632 0.2443 0.047 Uiso calc U . R 1.0 . .
O O2 0.12744(16) 1.20625(14) 0.50630(7) 0.0293(3) Uani d U . . 1.0 . .
H H003 0.0399 1.2687 0.5269 0.044 Uiso calc U . R 1.0 . .
O O3 0.09934(15) 1.35799(13) 0.36882(7) 0.0249(3) Uani d U . . 1.0 . .
O O4 0.15795(19) 1.62817(15) 0.40972(8) 0.0373(3) Uani d U . . 1.0 . .
H H004 0.1863 1.6783 0.3645 0.056 Uiso calc U . R 1.0 . .
O O0A 0.6165(4) 0.5786(4) 0.2007(2) 0.0379(6) Uani d U P D 0.773(6) D 1
O O1A 0.7980(3) 0.7088(3) 0.14497(18) 0.0306(6) Uani d U P D 0.773(6) D 1
O O0B 0.6620(17) 0.5896(14) 0.2027(10) 0.0379(6) Uani d U P D 0.227(6) D 2
O O1B 0.8385(11) 0.7301(10) 0.1596(7) 0.0342(19) Uani d U P D 0.227(6) D 2

loop_
_atom_site_aniso_label
_atom_site_aniso_U_11
_atom_site_aniso_U_22
_atom_site_aniso_U_33
_atom_site_aniso_U_12
_atom_site_aniso_U_13
_atom_site_aniso_U_23
C1 0.0351(9) 0.0258(8) 0.0212(8) -0.0125(7) 0.0078(7) -0.0048(6)
C2 0.0456(11) 0.0365(9) 0.0228(8) -0.0225(8) 0.0087(7) -0.0096(7)
C3 0.0412(10) 0.0418(10) 0.0206(8) -0.0222(8) -0.0011(7) -0.0051(7)
C4 0.0314(9) 0.0360(9) 0.0238(8) -0.0184(8) -0.0011(7) -0.0047(7)
C5 0.0245(8) 0.0263(8) 0.0195(8) -0.0132(7) 0.0012(6) -0.0024(6)
C6 0.0209(8) 0.0222(7) 0.0165(7) -0.0082(6) 0.0013(6) -0.0022(6)
C7 0.0280(8) 0.0263(8) 0.0196(8) -0.0103(7) 0.0064(6) -0.0030(6)
C8 0.0322(9) 0.0235(8) 0.0208(8) -0.0146(7) 0.0068(6) -0.0034(6)
C9 0.0274(8) 0.0236(8) 0.0233(8) -0.0068(7) 0.0057(6) -0.0003(6)
C10 0.0221(8) 0.0292(8) 0.0172(7) -0.0081(7) 0.0018(6) 0.0002(6)
C11 0.0209(8) 0.0252(8) 0.0171(7) -0.0100(7) 0.0022(6) -0.0012(6)
C12 0.0231(8) 0.0242(8) 0.0181(7) -0.0102(7) 0.0030(6) 0.0002(6)
C13 0.0237(8) 0.0251(8) 0.0218(8) -0.0123(7) 0.0028(6) -0.0016(6)
C14 0.0220(8) 0.0316(8) 0.0284(9) -0.0128(7) 0.0022(6) -0.0038(7)
C15 0.0216(8) 0.0312(9) 0.0280(8) -0.0107(7) 0.0068(6) -0.0046(7)
C16 0.0252(8) 0.0282(8) 0.0191(8) -0.0115(7) 0.0041(6) -0.0021(6)
C17 0.0283(9) 0.0282(8) 0.0219(8) -0.0151(7) 0.0068(6) -0.0056(6)
C18 0.0388(10) 0.0328(9) 0.0276(9) -0.0183(8) 0.0098(7) -0.0097(7)
C19 0.0228(8) 0.0308(8) 0.0181(7) -0.0127(7) 0.0041(6) -0.0050(6)
C20 0.0290(9) 0.0306(8) 0.0209(8) -0.0151(7) 0.0029(6) -0.0022(6)
C21 0.0448(11) 0.0334(9) 0.0246(9) -0.0234(8) 0.0086(7) -0.0035(7)
C0A 0.0324(13) 0.0257(14) 0.0252(13) -0.0170(11) 0.0120(15) -0.0074(11)
C1A 0.0321(15) 0.0259(13) 0.0446(17) -0.0058(11) 0.0095(12) -0.0066(10)
C2A 0.0337(16) 0.0438(16) 0.066(2) -0.0062(13) 0.0151(14) 0.0023(14)
C0B 0.037(4) 0.025(3) 0.027(4) -0.019(3) 0.013(4) -0.005(3)
C1B 0.033(4) 0.029(4) 0.048(4) -0.007(3) -0.004(3) -0.005(3)
C2B 0.045(5) 0.047(5) 0.047(5) -0.009(4) 0.004(4) -0.008(4)
N1 0.0239(7) 0.0234(7) 0.0190(6) -0.0108(6) 0.0049(5) -0.0026(5)
O1 0.0438(7) 0.0269(6) 0.0301(7) -0.0208(6) 0.0111(5) -0.0085(5)
O2 0.0298(7) 0.0373(7) 0.0210(6) -0.0127(6) 0.0072(5) -0.0073(5)
O3 0.0241(6) 0.0250(6) 0.0261(6) -0.0107(5) 0.0050(4) -0.0044(4)
O4 0.0508(8) 0.0286(6) 0.0349(7) -0.0185(6) 0.0211(6) -0.0109(5)
O0A 0.0456(18) 0.0258(8) 0.0485(9) -0.0212(9) 0.0188(13) -0.0122(7)
O1A 0.0263(12) 0.0250(10) 0.0387(13) -0.0099(9) 0.0103(10) -0.0048(8)
O0B 0.0456(18) 0.0258(8) 0.0485(9) -0.0212(9) 0.0188(13) -0.0122(7)
O1B 0.031(3) 0.028(3) 0.043(4) -0.014(2) 0.005(3) -0.001(2)

loop_
_atom_type_symbol
_atom_type_description
_atom_type_scat_dispersion_real
_atom_type_scat_dispersion_imag
_atom_type_scat_source
C C 0.0181 0.0091 'International Tables Vol C Tables 4.2.6.8 and 6.1.1.4'
H H 0.0000 0.0000 'International Tables Vol C Tables 4.2.6.8 and 6.1.1.4'
N N 0.0311 0.0180 'International Tables Vol C Tables 4.2.6.8 and 6.1.1.4'
O O 0.0492 0.0322 'International Tables Vol C Tables 4.2.6.8 and 6.1.1.4'

loop_
_geom_angle_atom_site_label_1
_geom_angle_atom_site_label_2
_geom_angle_atom_site_label_3
_geom_angle
C0A C1 C7 113.34(19)
C0A C1 C2 103.5(3)
C7 C1 C2 111.28(13)
C0A C1 C8 108.4(2)
C7 C1 C8 110.32(13)
C2 C1 C8 109.77(14)
C7 C1 C0B 99.4(5)
C2 C1 C0B 112.2(9)
C8 C1 C0B 113.5(8)
C3 C2 C1 112.76(14)
C3 C2 H7X 109.0
C1 C2 H7X 109.0
C3 C2 H3X 109.0
C1 C2 H3X 109.0
H7X C2 H3X 107.8
C2 C3 C4 111.75(14)
C2 C3 H00R 109.3
C4 C3 H00R 109.3
C2 C3 H00S 109.3
C4 C3 H00S 109.3
H00R C3 H00S 107.9
C3 C4 C5 114.67(14)
C3 C4 H00L 108.6
C5 C4 H00L 108.6
C3 C4 H00M 108.6
C5 C4 H00M 108.6
H00L C4 H00M 107.6
C4 C5 C6 115.15(13)
C4 C5 C8 110.18(14)
C6 C5 C8 106.49(13)
C4 C5 C13 111.96(13)
C6 C5 C13 101.79(12)
C8 C5 C13 110.90(12)
N1 C6 C5 111.92(12)
N1 C6 C11 120.62(13)
C5 C6 C11 102.30(12)
N1 C6 H008 107.1
C5 C6 H008 107.1
C11 C6 H008 107.1
N1 C7 C1 113.37(13)
N1 C7 H00A 108.9
C1 C7 H00A 108.9
N1 C7 H00B 108.9
C1 C7 H00B 108.9
H00A C7 H00B 107.7
O1 C8 C9 108.02(13)
O1 C8 C5 107.40(13)
C9 C8 C5 112.62(13)
O1 C8 C1 108.96(12)
C9 C8 C1 112.18(14)
C5 C8 C1 107.51(12)
C10 C9 C8 115.39(13)
C10 C9 H00N 108.4
C8 C9 H00N 108.4
C10 C9 H00O 108.4
C8 C9 H00O 108.4
H00N C9 H00O 107.5
C11 C10 C9 111.04(13)
C11 C10 H00G 109.4
C9 C10 H00G 109.4
C11 C10 H00H 109.4
C9 C10 H00H 109.4
H00G C10 H00H 108.0
C19 C11 C10 111.01(13)
C19 C11 C12 108.00(13)
C10 C11 C12 108.28(12)
C19 C11 C6 117.15(13)
C10 C11 C6 109.23(13)
C12 C11 C6 102.55(12)
C16 C12 C11 115.16(13)
C16 C12 C13 106.58(13)
C11 C12 C13 106.51(12)
C16 C12 H00C 109.5
C11 C12 H00C 109.5
C13 C12 H00C 109.5
C14 C13 C12 104.74(13)
C14 C13 C5 116.25(13)
C12 C13 C5 106.12(12)
C14 C13 H00D 109.8
C12 C13 H00D 109.8
C5 C13 H00D 109.8
C15 C14 C13 104.01(13)
C15 C14 H00T 111.0
C13 C14 H00T 111.0
C15 C14 H00U 111.0
C13 C14 H00U 111.0
H00T C14 H00U 109.0
C14 C15 C16 103.13(13)
C14 C15 H11X 111.1
C16 C15 H11X 111.1
C14 C15 H00Q 111.1
C16 C15 H00Q 111.1
H11X C15 H00Q 109.1
O2 C16 O3 111.39(13)
O2 C16 C15 114.96(13)
O3 C16 C15 105.03(13)
O2 C16 C12 109.34(13)
O3 C16 C12 111.47(12)
C15 C16 C12 104.44(13)
O3 C17 C19 113.62(13)
O3 C17 C18 111.54(13)
C19 C17 C18 110.55(14)
O3 C17 H00I 106.9
C19 C17 H00I 106.9
C18 C17 H00I 106.9
O4 C18 C17 112.50(15)
O4 C18 H8X 109.1
C17 C18 H8X 109.1
O4 C18 H4X 109.1
C17 C18 H4X 109.1
H8X C18 H4X 107.8
C17 C19 C11 113.01(13)
C17 C19 H00E 109.0
C11 C19 H00E 109.0
C17 C19 H00F 109.0
C11 C19 H00F 109.0
H00E C19 H00F 107.8
N1 C20 C21 113.60(14)
N1 C20 H00J 108.8
C21 C20 H00J 108.8
N1 C20 H00K 108.8
C21 C20 H00K 108.8
H00J C20 H00K 107.7
C20 C21 H00V 109.5
C20 C21 H00W 109.5
H00V C21 H00W 109.5
C20 C21 H9X 109.5
H00V C21 H9X 109.5
H00W C21 H9X 109.5
O0A C0A O1A 122.9(3)
O0A C0A C1 125.5(3)
O1A C0A C1 111.5(2)
O1A C1A C2A 106.6(2)
O1A C1A H6X 110.4
C2A C1A H6X 110.4
O1A C1A H2X 110.4
C2A C1A H2X 110.4
H6X C1A H2X 108.6
C1A C2A H5X 109.5
C1A C2A H1X 109.5
H5X C2A H1X 109.5
C1A C2A H10X 109.5
H5X C2A H10X 109.5
H1X C2A H10X 109.5
O0B C0B O1B 121.3(8)
O0B C0B C1 115.9(10)
O1B C0B C1 122.8(8)
O1B C1B C2B 110.3(7)
O1B C1B H1B1 109.6
C2B C1B H1B1 109.6
O1B C1B H1B2 109.6
C2B C1B H1B2 109.6
H1B1 C1B H1B2 108.1
C1B C2B H2B1 109.5
C1B C2B H2B2 109.5
H2B1 C2B H2B2 109.5
C1B C2B H2B3 109.5
H2B1 C2B H2B3 109.5
H2B2 C2B H2B3 109.5
C20 N1 C7 112.48(13)
C20 N1 C6 114.73(13)
C7 N1 C6 118.31(12)
C8 O1 H002 109.5
C16 O2 H003 109.5
C16 O3 C17 115.82(12)
C18 O4 H004 109.5
C0A O1A C1A 115.9(2)
C0B O1B C1B 119.3(7)

loop_
_geom_bond_atom_site_label_1
_geom_bond_atom_site_label_2
_geom_bond_distance
C1 C0A 1.523(3)
C1 C7 1.544(2)
C1 C2 1.550(3)
C1 C8 1.562(2)
C1 C0B 1.566(7)
C2 C3 1.518(3)
C2 H7X 0.99
C2 H3X 0.99
C3 C4 1.536(2)
C3 H00R 0.99
C3 H00S 0.99
C4 C5 1.542(2)
C4 H00L 0.99
C4 H00M 0.99
C5 C6 1.545(2)
C5 C8 1.546(2)
C5 C13 1.553(2)
C6 N1 1.4699(19)
C6 C11 1.568(2)
C6 H008 1.0
C7 N1 1.462(2)
C7 H00A 0.99
C7 H00B 0.99
C8 O1 1.447(2)
C8 C9 1.540(2)
C9 C10 1.533(2)
C9 H00N 0.99
C9 H00O 0.99
C10 C11 1.528(2)
C10 H00G 0.99
C10 H00H 0.99
C11 C19 1.524(2)
C11 C12 1.547(2)
C12 C16 1.537(2)
C12 C13 1.551(2)
C12 H00C 1.0
C13 C14 1.549(2)
C13 H00D 1.0
C14 C15 1.521(2)
C14 H00T 0.99
C14 H00U 0.99
C15 C16 1.525(2)
C15 H11X 0.99
C15 H00Q 0.99
C16 O2 1.402(2)
C16 O3 1.4341(19)
C17 O3 1.4386(19)
C17 C19 1.525(2)
C17 C18 1.526(2)
C17 H00I 1.0
C18 O4 1.415(2)
C18 H8X 0.99
C18 H4X 0.99
C19 H00E 0.99
C19 H00F 0.99
C20 N1 1.455(2)
C20 C21 1.524(2)
C20 H00J 0.99
C20 H00K 0.99
C21 H00V 0.98
C21 H00W 0.98
C21 H9X 0.98
C0A O0A 1.214(4)
C0A O1A 1.330(4)
C1A O1A 1.465(3)
C1A C2A 1.494(4)
C1A H6X 0.99
C1A H2X 0.99
C2A H5X 0.98
C2A H1X 0.98
C2A H10X 0.98
C0B O0B 1.230(8)
C0B O1B 1.332(8)
C1B O1B 1.450(7)
C1B C2B 1.480(8)
C1B H1B1 0.99
C1B H1B2 0.99
C2B H2B1 0.98
C2B H2B2 0.98
C2B H2B3 0.98
O1 H002 0.84
O2 H003 0.84
O4 H004 0.84
